data_2212858
loop_
_publ_author_name
'K. Ravikumar'
'B. Sridhar'
'Harihara Krishnan'

_publ_section_title
;
 Zolmitriptan, an antimigraine drug
;
_journal_coeditor_code ER2030
_journal_issue 4
_journal_name_full 'Acta Crystallographica Section E'
_journal_page_first o1774
_journal_page_last o1776
_journal_paper_doi 10.1107/S1600536807011439
_journal_volume 63
_journal_year 2007
_chemical_formula_iupac 'C16 H21 N3 O2'
_chemical_formula_moiety 'C16 H21 N3 O2'
_chemical_formula_sum 'C16 H21 N3 O2'
_chemical_formula_weight 287.36
_chemical_name_common zolmitriptan
_chemical_name_systematic
;
(S)-4-{3-[2-(dimethylamino)ethyl]-1H-indol-5-ylmethyl}oxazolidin-2-one
;
_space_group_IT_number 19
_symmetry_cell_setting orthorhombic
_symmetry_space_group_name_Hall 'P 2ac 2ab'
_symmetry_space_group_name_H-M 'P 21 21 21'
_atom_sites_solution_hydrogens geom
_atom_sites_solution_primary direct
_atom_sites_solution_secondary difmap
_audit_creation_method SHELXL97
_cell_angle_alpha 90.00
_cell_angle_beta 90.00
_cell_angle_gamma 90.00
_cell_formula_units_Z 4
_cell_length_a 9.0643(7)
_cell_length_b 11.4220(9)
_cell_length_c 14.6320(12)
_cell_measurement_reflns_used 5206
_cell_measurement_temperature 293(2)
_cell_measurement_theta_max 26.10
_cell_measurement_theta_min 2.25
_cell_volume 1514.9(2)
_computing_cell_refinement 'SAINT (Bruker, 2001)'
_computing_data_collection 'SMART (Bruker, 2001)'
_computing_data_reduction SAINT
_computing_molecular_graphics 'PLATON (Spek, 2003) and DIAMOND (Brandenburg & Putz, 2005)'
_computing_publication_material SHELXL97
_computing_structure_refinement 'SHELXL97 (Sheldrick, 1997)'
_computing_structure_solution 'SHELXS97 (Sheldrick, 1997)'
_diffrn_ambient_temperature 293(2)
_diffrn_measured_fraction_theta_full 0.999
_diffrn_measured_fraction_theta_max 0.999
_diffrn_measurement_device 'Bruker SMART APEX CCD area-detector'
_diffrn_measurement_device_type 'Bruker SMART APEX CCD area-detector'
_diffrn_measurement_method \w
_diffrn_radiation_monochromator graphite
_diffrn_radiation_source 'fine-focus sealed tube'
_diffrn_radiation_type MoK\a
_diffrn_radiation_wavelength 0.71073
_diffrn_reflns_av_R_equivalents 0.0197
_diffrn_reflns_av_sigmaI/netI 0.0128
_diffrn_reflns_limit_h_max 10
_diffrn_reflns_limit_h_min -10
_diffrn_reflns_limit_k_max 13
_diffrn_reflns_limit_k_min -13
_diffrn_reflns_limit_l_max 17
_diffrn_reflns_limit_l_min -17
_diffrn_reflns_number 10937
_diffrn_reflns_theta_full 25.00
_diffrn_reflns_theta_max 25.00
_diffrn_reflns_theta_min 2.26
_diffrn_standards_number 0
_exptl_absorpt_coefficient_mu 0.085
_exptl_absorpt_correction_type none
_exptl_crystal_colour colourless
_exptl_crystal_density_diffrn 1.260
_exptl_crystal_density_method 'not measured'
_exptl_crystal_description block
_exptl_crystal_F_000 616
_exptl_crystal_size_max 0.19
_exptl_crystal_size_mid 0.17
_exptl_crystal_size_min 0.12
_refine_diff_density_max 0.207
_refine_diff_density_min -0.113
_refine_ls_extinction_method none
_refine_ls_goodness_of_fit_ref 1.124
_refine_ls_hydrogen_treatment mixed
_refine_ls_matrix_type full
_refine_ls_number_parameters 200
_refine_ls_number_reflns 1549
_refine_ls_number_restraints 0
_refine_ls_restrained_S_all 1.124
_refine_ls_R_factor_all 0.0418
_refine_ls_R_factor_gt 0.0402
_refine_ls_shift/su_max 0.000
_refine_ls_shift/su_mean 0.000
_refine_ls_structure_factor_coef Fsqd
_refine_ls_weighting_details 'calc w = 1/[\s^2^(Fo^2^)+(0.0671P)^2^+0.1659P] where P=(Fo^2^+2Fc^2^)/3'
_refine_ls_weighting_scheme calc
_refine_ls_wR_factor_gt 0.1057
_refine_ls_wR_factor_ref 0.1074
_reflns_number_gt 1475
_reflns_number_total 1549
_reflns_threshold_expression I>2\s(I)
_cod_data_source_file er2030.cif
_cod_data_source_block I
_cod_database_code 2212858
_cod_database_fobs_code 2212858

loop_
_symmetry_equiv_pos_as_xyz
'x, y, z'
'-x+1/2, -y, z+1/2'
'-x, y+1/2, -z+1/2'
'x+1/2, -y+1/2, -z'

loop_
_atom_site_type_symbol
_atom_site_label
_atom_site_fract_x
_atom_site_fract_y
_atom_site_fract_z
_atom_site_U_iso_or_equiv
_atom_site_adp_type
_atom_site_calc_flag
_atom_site_refinement_flags
_atom_site_occupancy
C C1 0.2900(3) 1.0570(2) 1.00847(16) 0.0541(6) Uani d . 1
H H1 0.2342 1.1163 1.0349 0.065 Uiso calc R 1
C C2 0.2334(3) 0.9655(2) 0.96041(16) 0.0474(6) Uani d . 1
C C3 0.3572(2) 0.8950(2) 0.93382(14) 0.0405(5) Uani d . 1
C C4 0.3732(3) 0.7919(2) 0.88279(15) 0.0427(5) Uani d . 1
H H4 0.2900 0.7534 0.8609 0.051 Uiso calc R 1
C C5 0.5119(3) 0.74708(19) 0.86478(15) 0.0435(5) Uani d . 1
C C6 0.6368(3) 0.8041(2) 0.90192(16) 0.0479(6) Uani d . 1
H H6 0.7299 0.7728 0.8910 0.057 Uiso calc R 1
C C7 0.6255(3) 0.9042(2) 0.95350(16) 0.0478(6) Uani d . 1
H H7 0.7087 0.9401 0.9779 0.057 Uiso calc R 1
C C8 0.4851(3) 0.9500(2) 0.96800(14) 0.0430(5) Uani d . 1
C C9 0.0744(3) 0.9408(3) 0.9392(2) 0.0574(7) Uani d . 1
H H9A 0.0132 0.9911 0.9768 0.069 Uiso calc R 1
H H9B 0.0527 0.8604 0.9558 0.069 Uiso calc R 1
C C10 0.0321(3) 0.9592(2) 0.8388(2) 0.0572(7) Uani d . 1
H H10A 0.1005 0.9156 0.8009 0.069 Uiso calc R 1
H H10B -0.0654 0.9267 0.8289 0.069 Uiso calc R 1
C C11 -0.0846(4) 1.1466(3) 0.8544(3) 0.0810(10) Uani d . 1
H H11A -0.1775 1.1077 0.8460 0.122 Uiso calc R 1
H H11B -0.0898 1.2238 0.8286 0.122 Uiso calc R 1
H H11C -0.0630 1.1521 0.9184 0.122 Uiso calc R 1
C C12 0.0067(4) 1.0878(3) 0.7103(2) 0.0825(10) Uani d . 1
H H12A 0.0800 1.0425 0.6788 0.124 Uiso calc R 1
H H12B 0.0134 1.1681 0.6913 0.124 Uiso calc R 1
H H12C -0.0896 1.0580 0.6960 0.124 Uiso calc R 1
C C13 0.5292(3) 0.6397(2) 0.80671(17) 0.0501(6) Uani d . 1
H H13A 0.4395 0.5937 0.8113 0.060 Uiso calc R 1
H H13B 0.6089 0.5929 0.8316 0.060 Uiso calc R 1
C C14 0.5611(3) 0.6623(2) 0.70485(16) 0.0472(6) Uani d . 1
H H14 0.5568 0.5878 0.6718 0.057 Uiso calc R 1
C C15 0.4589(3) 0.7498(3) 0.65801(18) 0.0592(7) Uani d . 1
H H15A 0.3929 0.7097 0.6162 0.071 Uiso calc R 1
H H15B 0.4001 0.7912 0.7030 0.071 Uiso calc R 1
C C16 0.6936(3) 0.8032(2) 0.62663(19) 0.0591(7) Uani d . 1
N N1 0.4406(3) 1.0495(2) 1.01252(15) 0.0525(5) Uani d . 1
H H1N 0.496(3) 1.091(2) 1.037(2) 0.056(9) Uiso d . 1
N N2 0.0317(2) 1.08013(18) 0.80867(14) 0.0492(5) Uani d . 1
N N3 0.7028(2) 0.7173(2) 0.68729(14) 0.0501(5) Uani d . 1
H H3N 0.779(4) 0.676(3) 0.687(2) 0.059(8) Uiso d . 1
O O1 0.5508(2) 0.8291(2) 0.60966(17) 0.0764(6) Uani d . 1
O O2 0.7915(3) 0.8552(2) 0.58831(19) 0.0956(8) Uani d . 1

loop_
_atom_site_aniso_label
_atom_site_aniso_U_11
_atom_site_aniso_U_22
_atom_site_aniso_U_33
_atom_site_aniso_U_12
_atom_site_aniso_U_13
_atom_site_aniso_U_23
C1 0.0599(15) 0.0570(14) 0.0453(12) 0.0132(12) 0.0087(12) -0.0006(11)
C2 0.0467(12) 0.0540(14) 0.0417(11) 0.0076(11) 0.0048(10) 0.0067(11)
C3 0.0351(11) 0.0471(12) 0.0392(10) -0.0002(9) 0.0018(9) 0.0072(9)
C4 0.0368(11) 0.0471(12) 0.0443(11) -0.0053(10) -0.0004(10) 0.0055(10)
C5 0.0451(12) 0.0445(12) 0.0409(11) -0.0005(10) 0.0048(10) 0.0080(9)
C6 0.0355(11) 0.0575(14) 0.0507(12) 0.0049(11) 0.0046(11) 0.0073(11)
C7 0.0373(11) 0.0574(14) 0.0485(12) -0.0072(11) -0.0048(11) 0.0044(11)
C8 0.0452(12) 0.0490(11) 0.0349(10) -0.0010(11) -0.0007(9) 0.0034(9)
C9 0.0419(13) 0.0641(16) 0.0663(16) 0.0081(12) 0.0119(12) 0.0111(13)
C10 0.0400(13) 0.0591(15) 0.0726(16) -0.0019(12) -0.0019(12) -0.0073(13)
C11 0.0647(19) 0.074(2) 0.104(2) 0.0211(17) 0.0151(18) 0.0026(19)
C12 0.078(2) 0.106(2) 0.0630(17) -0.016(2) -0.0151(16) 0.0047(18)
C13 0.0507(13) 0.0442(12) 0.0554(13) 0.0004(11) 0.0063(12) 0.0065(10)
C14 0.0459(13) 0.0477(12) 0.0480(12) 0.0035(10) 0.0026(11) -0.0045(10)
C15 0.0453(14) 0.0804(19) 0.0518(13) 0.0064(13) -0.0007(11) 0.0049(13)
C16 0.0539(15) 0.0577(15) 0.0659(16) -0.0037(13) -0.0004(13) 0.0094(13)
N1 0.0578(12) 0.0539(12) 0.0457(11) -0.0020(11) -0.0032(10) -0.0094(10)
N2 0.0408(10) 0.0568(12) 0.0499(10) -0.0011(9) -0.0024(9) -0.0035(9)
N3 0.0396(10) 0.0584(12) 0.0524(11) 0.0087(10) 0.0048(10) 0.0029(10)
O1 0.0597(12) 0.0765(13) 0.0929(14) 0.0059(10) -0.0084(11) 0.0356(12)
O2 0.0720(14) 0.0914(16) 0.123(2) -0.0205(13) 0.0075(14) 0.0423(15)

loop_
_atom_type_symbol
_atom_type_description
_atom_type_scat_dispersion_real
_atom_type_scat_dispersion_imag
_atom_type_scat_source
C C 0.0033 0.0000 'International Tables Vol C Tables 4.2.6.8 and 6.1.1.4'
H H 0.0000 0.0000 'International Tables Vol C Tables 4.2.6.8 and 6.1.1.4'
N N 0.0061 0.0000 'International Tables Vol C Tables 4.2.6.8 and 6.1.1.4'
O O 0.0106 0.0000 'International Tables Vol C Tables 4.2.6.8 and 6.1.1.4'

loop_
_geom_angle_atom_site_label_1
_geom_angle_atom_site_label_2
_geom_angle_atom_site_label_3
_geom_angle
_geom_angle_publ_flag
C2 C1 N1 110.5(2) ?
C2 C1 H1 124.7 ?
N1 C1 H1 124.7 ?
C1 C2 C3 106.0(2) ?
C1 C2 C9 127.9(2) ?
C3 C2 C9 126.1(2) ?
C4 C3 C8 118.5(2) ?
C4 C3 C2 134.2(2) ?
C8 C3 C2 107.3(2) ?
C5 C4 C3 120.5(2) ?
C5 C4 H4 119.8 ?
C3 C4 H4 119.8 ?
C4 C5 C6 118.9(2) ?
C4 C5 C13 120.3(2) ?
C6 C5 C13 120.7(2) ?
C7 C6 C5 122.3(2) ?
C7 C6 H6 118.8 ?
C5 C6 H6 118.8 ?
C6 C7 C8 117.7(2) ?
C6 C7 H7 121.2 ?
C8 C7 H7 121.2 ?
N1 C8 C7 130.8(2) ?
N1 C8 C3 107.2(2) ?
C7 C8 C3 122.0(2) ?
C2 C9 C10 114.4(2) ?
C2 C9 H9A 108.7 ?
C10 C9 H9A 108.7 ?
C2 C9 H9B 108.7 ?
C10 C9 H9B 108.7 ?
H9A C9 H9B 107.6 ?
N2 C10 C9 115.0(2) ?
N2 C10 H10A 108.5 ?
C9 C10 H10A 108.5 ?
N2 C10 H10B 108.5 ?
C9 C10 H10B 108.5 ?
H10A C10 H10B 107.5 ?
N2 C11 H11A 109.5 ?
N2 C11 H11B 109.5 ?
H11A C11 H11B 109.5 ?
N2 C11 H11C 109.5 ?
H11A C11 H11C 109.5 ?
H11B C11 H11C 109.5 ?
N2 C12 H12A 109.5 ?
N2 C12 H12B 109.5 ?
H12A C12 H12B 109.5 ?
N2 C12 H12C 109.5 ?
H12A C12 H12C 109.5 ?
H12B C12 H12C 109.5 ?
C5 C13 C14 115.49(19) ?
C5 C13 H13A 108.4 ?
C14 C13 H13A 108.4 ?
C5 C13 H13B 108.4 ?
C14 C13 H13B 108.4 ?
H13A C13 H13B 107.5 ?
N3 C14 C15 100.0(2) ?
N3 C14 C13 114.2(2) y
C15 C14 C13 115.5(2) ?
N3 C14 H14 108.9 ?
C15 C14 H14 108.9 ?
C13 C14 H14 108.9 ?
O1 C15 C14 106.6(2) ?
O1 C15 H15A 110.4 ?
C14 C15 H15A 110.4 ?
O1 C15 H15B 110.4 ?
C14 C15 H15B 110.4 ?
H15A C15 H15B 108.6 ?
O2 C16 N3 129.0(3) ?
O2 C16 O1 120.8(3) y
N3 C16 O1 110.2(2) ?
C1 N1 C8 109.0(2) y
C1 N1 H1N 129(2) ?
C8 N1 H1N 122(2) ?
C10 N2 C12 110.9(2) ?
C10 N2 C11 111.0(2) y
C12 N2 C11 108.0(3) y
C16 N3 C14 112.5(2) ?
C16 N3 H3N 118(2) ?
C14 N3 H3N 119(2) ?
C16 O1 C15 109.3(2) ?

loop_
_geom_bond_atom_site_label_1
_geom_bond_atom_site_label_2
_geom_bond_distance
_geom_bond_publ_flag
C1 C2 1.360(4) ?
C1 N1 1.369(4) y
C1 H1 0.9300 ?
C2 C3 1.435(3) ?
C2 C9 1.501(4) ?
C3 C4 1.402(3) ?
C3 C8 1.411(3) ?
C4 C5 1.383(3) ?
C4 H4 0.9300 ?
C5 C6 1.415(3) ?
C5 C13 1.500(3) ?
C6 C7 1.374(3) ?
C6 H6 0.9300 ?
C7 C8 1.392(3) ?
C7 H7 0.9300 ?
C8 N1 1.370(3) y
C9 C10 1.532(4) ?
C9 H9A 0.9700 ?
C9 H9B 0.9700 ?
C10 N2 1.450(3) y
C10 H10A 0.9700 ?
C10 H10B 0.9700 ?
C11 N2 1.461(4) ?
C11 H11A 0.9600 ?
C11 H11B 0.9600 ?
C11 H11C 0.9600 ?
C12 N2 1.460(4) ?
C12 H12A 0.9600 ?
C12 H12B 0.9600 ?
C12 H12C 0.9600 ?
C13 C14 1.540(3) ?
C13 H13A 0.9700 ?
C13 H13B 0.9700 ?
C14 N3 1.453(3) y
C14 C15 1.525(4) ?
C14 H14 0.9800 ?
C15 O1 1.419(3) ?
C15 H15A 0.9700 ?
C15 H15B 0.9700 ?
C16 O2 1.207(3) ?
C16 N3 1.325(3) y
C16 O1 1.351(3) y
N1 H1N 0.78(3) ?
N3 H3N 0.83(3) ?

loop_
_geom_hbond_atom_site_label_D
_geom_hbond_atom_site_label_H
_geom_hbond_atom_site_label_A
_geom_hbond_site_symmetry_A
_geom_hbond_distance_DH
_geom_hbond_distance_HA
_geom_hbond_distance_DA
_geom_hbond_angle_DHA
N1 H1N O2 2_675 0.78(3) 2.16(3) 2.883(3) 155(3)
N3 H3N N2 3_646 0.83(3) 2.04(3) 2.873(3) 177(3)

loop_
_geom_torsion_atom_site_label_1
_geom_torsion_atom_site_label_2
_geom_torsion_atom_site_label_3
_geom_torsion_atom_site_label_4
_geom_torsion
_geom_torsion_publ_flag
N1 C1 C2 C3 0.9(3) ?
N1 C1 C2 C9 -179.5(3) ?
C1 C2 C3 C4 -178.7(2) ?
C9 C2 C3 C4 1.7(4) ?
C1 C2 C3 C8 -0.3(2) ?
C9 C2 C3 C8 -179.9(2) ?
C8 C3 C4 C5 -1.5(3) ?
C2 C3 C4 C5 176.8(2) ?
C3 C4 C5 C6 2.7(3) ?
C3 C4 C5 C13 -177.31(19) ?
C4 C5 C6 C7 -1.6(3) ?
C13 C5 C6 C7 178.4(2) y
C5 C6 C7 C8 -0.6(3) ?
C6 C7 C8 N1 -177.0(2) ?
C6 C7 C8 C3 1.9(3) ?
C4 C3 C8 N1 178.27(18) ?
C2 C3 C8 N1 -0.4(2) ?
C4 C3 C8 C7 -0.8(3) ?
C2 C3 C8 C7 -179.5(2) ?
C1 C2 C9 C10 108.8(3) y
C3 C2 C9 C10 -71.7(4) ?
C2 C9 C10 N2 -69.6(3) y
C4 C5 C13 C14 95.6(3) y
C6 C5 C13 C14 -84.4(3) ?
C5 C13 C14 N3 65.8(3) ?
C5 C13 C14 C15 -49.5(3) ?
N3 C14 C15 O1 8.7(2) ?
C13 C14 C15 O1 131.8(2) ?
C2 C1 N1 C8 -1.2(3) ?
C7 C8 N1 C1 180.0(2) ?
C3 C8 N1 C1 1.0(3) ?
C9 C10 N2 C12 173.5(2) y
C9 C10 N2 C11 -66.4(3) ?
O2 C16 N3 C14 -169.1(3) ?
O1 C16 N3 C14 10.6(3) ?
C15 C14 N3 C16 -11.8(3) ?
C13 C14 N3 C16 -135.8(2) ?
O2 C16 O1 C15 175.7(3) ?
N3 C16 O1 C15 -4.0(3) ?
C14 C15 O1 C16 -3.5(3) ?

loop_
_cod_related_entry_id
_cod_related_entry_database
_cod_related_entry_code
1 ChemSpider 54844
